data_1552469
loop_
_publ_author_name
'Schoemaker, Robin'
'Schwedtmann, Kai'
'Franconetti, Antonio'
'Frontera, Antonio'
'Hennersdorf, Felix'
'Weigand, Jan J.'

_publ_section_title
;
 Controlled scrambling reactions to polyphosphanes via bond metathesis
 reactions
;
_journal_name_full 'Chemical Science'
_journal_paper_doi 10.1039/C9SC04501E
_journal_year 2019
_chemical_formula_moiety 'C35 H20 N5 P5 S5, 0.5(C H2 Cl2)'
_chemical_formula_sum 'C35.5 H21 Cl N5 P5 S5'
_chemical_formula_weight 868.17
_space_group_crystal_system triclinic
_space_group_IT_number 2
_space_group_name_Hall '-P 1'
_space_group_name_H-M_alt 'P -1'
_symmetry_space_group_name_Hall '-P 1'
_symmetry_space_group_name_H-M 'P -1'
_atom_sites_solution_hydrogens geom
_audit_creation_date 2017-07-01
_audit_creation_method
;
Olex2 1.2
(compiled 2015.09.30 svn.r3233 for OlexSys, GUI svn.r5103)
;
_audit_update_record
;
2019-08-30 deposited with the CCDC.    2019-10-17 downloaded from the CCDC.
;
_cell_angle_alpha 112.462(2)
_cell_angle_beta 90.355(2)
_cell_angle_gamma 99.439(2)
_cell_formula_units_Z 2
_cell_length_a 10.2485(3)
_cell_length_b 12.3713(3)
_cell_length_c 15.6969(4)
_cell_measurement_reflns_used 14284
_cell_measurement_temperature 100.00(10)
_cell_measurement_theta_max 76.1070
_cell_measurement_theta_min 3.9210
_cell_volume 1809.10(9)
_computing_cell_refinement 'CrysAlisPro 1.171.38.43 (Rigaku OD, 2015)'
_computing_data_collection 'CrysAlisPro 1.171.38.43 (Rigaku OD, 2015)'
_computing_data_reduction 'CrysAlisPro 1.171.38.43 (Rigaku OD, 2015)'
_computing_molecular_graphics 'Olex2 (Dolomanov et al., 2009)'
_computing_publication_material 'Olex2 (Dolomanov et al., 2009)'
_computing_structure_refinement 'ShelXL (Sheldrick, 2015)'
_computing_structure_solution 'ShelXT (Sheldrick, 2015)'
_diffrn_ambient_environment N~2~
_diffrn_ambient_temperature 100.00(10)
_diffrn_detector 'CCD plate'
_diffrn_detector_area_resol_mean 5.2850
_diffrn_detector_type AtlasS2
_diffrn_measured_fraction_theta_full 1.000
_diffrn_measured_fraction_theta_max 0.989
_diffrn_measurement_details
;
List of Runs (angles in degrees, time in seconds):

  # Type    Start    End  Width  t~exp~   \w     \q     \k     \f   Frames
#--------------------------------------------------------------------------
  1  \w   -125.00  48.00   0.50    4.00    --  -38.50   0.00 -90.00  346
  2  \w    -61.00  34.00   0.50    4.00    --  -38.50  38.00 150.00  190
  3  \w     23.00  98.00   0.50    4.00    --   42.50-125.00  60.00  150
  4  \w     23.00  98.00   0.50    4.00    --   42.50-125.00-180.00  150
  5  \w      1.00  82.00   0.50    4.00    --   42.50 -99.00 -90.00  162
  6  \w     87.00 178.00   0.50   16.00    --  111.00  30.00  30.00  182
  7  \w     31.00 156.00   0.50   16.00    --  111.00 -15.00   0.00  250
  8  \w     37.00 142.00   0.50   16.00    --  111.00 -77.00-180.00  210
  9  \w     31.00 156.00   0.50   16.00    --  111.00 -15.00 120.00  250
 10  \w     39.00 121.00   0.50   16.00    --  111.00-125.00 -90.00  164
 11  \w     87.00 178.00   0.50   16.00    --  111.00  45.00-180.00  182
 12  \w     30.00 109.00   0.50   16.00    --  111.00 -94.00  90.00  158
 13  \w     39.00 121.00   0.50   16.00    --  111.00-125.00   0.00  164
 14  \w     30.00 109.00   0.50   16.00    --  111.00 -94.00 150.00  158
 15  \w     39.00 121.00   0.50   16.00    --  111.00-125.00-150.00  164
 16  \w     87.00 178.00   0.50   16.00    --  111.00  30.00 -60.00  182
 17  \w     40.00 127.00   0.50   16.00    --  111.00 -45.00 -60.00  174
 18  \w     91.00 118.00   0.50   16.00    --  111.00  61.00 120.00   54
 19  \w    140.00 177.00   0.50   16.00    --  111.00  61.00 120.00   74
 20  \w     41.00 125.00   0.50   16.00    --  111.00 -45.00-180.00  168
 21  \w     59.00 115.00   0.50   16.00    --  111.00 -61.00  60.00  112
 22  \w     41.00 109.00   0.50   16.00    --  111.00 -94.00   0.00  136
 23  \w     52.00  90.00   0.50   16.00    --  111.00-125.00  90.00   76
 24  \w     94.00 121.00   0.50   16.00    --  111.00-125.00  90.00   54
 25  \w     47.00  74.00   0.50   16.00    --  111.00 -94.00  30.00   54
;
_diffrn_measurement_device 'four-circle diffractometer'
_diffrn_measurement_device_type 'SuperNova, Dual, Cu at zero, AtlasS2'
_diffrn_measurement_method '\w scans'
_diffrn_orient_matrix_type 'CrysAlisPro convention (1999,Acta A55,543-557)'
_diffrn_orient_matrix_UB_11 0.0208520000
_diffrn_orient_matrix_UB_12 0.1366438000
_diffrn_orient_matrix_UB_13 0.0357623000
_diffrn_orient_matrix_UB_21 0.0686917000
_diffrn_orient_matrix_UB_22 -0.0039969000
_diffrn_orient_matrix_UB_23 -0.0879053000
_diffrn_orient_matrix_UB_31 -0.1349109000
_diffrn_orient_matrix_UB_32 -0.0088519000
_diffrn_orient_matrix_UB_33 -0.0483433000
_diffrn_radiation_monochromator mirror
_diffrn_radiation_probe x-ray
_diffrn_radiation_type CuK\a
_diffrn_radiation_wavelength 1.54184
_diffrn_reflns_av_R_equivalents 0.0229
_diffrn_reflns_av_unetI/netI 0.0237
_diffrn_reflns_Laue_measured_fraction_full 1.000
_diffrn_reflns_Laue_measured_fraction_max 0.989
_diffrn_reflns_limit_h_max 10
_diffrn_reflns_limit_h_min -12
_diffrn_reflns_limit_k_max 15
_diffrn_reflns_limit_k_min -15
_diffrn_reflns_limit_l_max 19
_diffrn_reflns_limit_l_min -19
_diffrn_reflns_number 22889
_diffrn_reflns_point_group_measured_fraction_full 1.000
_diffrn_reflns_point_group_measured_fraction_max 0.989
_diffrn_reflns_theta_full 67.684
_diffrn_reflns_theta_max 76.708
_diffrn_reflns_theta_min 3.055
_diffrn_source 'micro-focus sealed X-ray tube'
_diffrn_source_type 'SuperNova (Cu) X-ray Source'
_exptl_absorpt_coefficient_mu 6.032
_exptl_absorpt_correction_T_max 1.00000
_exptl_absorpt_correction_T_min 0.79462
_exptl_absorpt_correction_type multi-scan
_exptl_absorpt_process_details
;
CrysAlisPro 1.171.38.43 (Rigaku Oxford Diffraction, 2015)
Empirical absorption correction using spherical harmonics,
 implemented in SCALE3 ABSPACK scaling algorithm.
;
_exptl_crystal_colour colourless
_exptl_crystal_colour_primary colourless
_exptl_crystal_density_diffrn 1.594
_exptl_crystal_description block
_exptl_crystal_F_000 882
_exptl_crystal_size_max 0.135
_exptl_crystal_size_mid 0.081
_exptl_crystal_size_min 0.052
_refine_diff_density_max 0.887
_refine_diff_density_min -0.471
_refine_diff_density_rms 0.066
_refine_ls_extinction_method none
_refine_ls_goodness_of_fit_ref 1.025
_refine_ls_hydrogen_treatment constr
_refine_ls_matrix_type full
_refine_ls_number_parameters 478
_refine_ls_number_reflns 7537
_refine_ls_number_restraints 0
_refine_ls_restrained_S_all 1.025
_refine_ls_R_factor_all 0.0350
_refine_ls_R_factor_gt 0.0333
_refine_ls_shift/su_max 0.001
_refine_ls_shift/su_mean 0.000
_refine_ls_structure_factor_coef Fsqd
_refine_ls_weighting_details 'w=1/[\s^2^(Fo^2^)+(0.0462P)^2^+1.6993P] where P=(Fo^2^+2Fc^2^)/3'
_refine_ls_weighting_scheme calc
_refine_ls_wR_factor_gt 0.0869
_refine_ls_wR_factor_ref 0.0883
_reflns_Friedel_coverage 0.000
_reflns_number_gt 7164
_reflns_number_total 7537
_reflns_threshold_expression 'I > 2\s(I)'
_cod_data_source_file c9sc04501e2.cif
_cod_data_source_block 18
_cod_original_cell_volume 1809.09(8)
_cod_original_formula_sum 'C35.50 H21 Cl N5 P5 S5'
_cod_database_code 1552469
_chemical_oxdiff_formula C35.5H20ClN5P5S5
_shelx_space_group_comment
;
The symmetry employed for this shelxl refinement is uniquely defined
by the following loop, which should always be used as a source of
symmetry information in preference to the above space-group names.
They are only intended as comments.
;
_reflns_odcompleteness_completeness 99.95
_reflns_odcompleteness_iscentric 1
_reflns_odcompleteness_theta 74.33
_olex2_refinement_description
;
1. Fixed Uiso
 At 1.2 times of:
  All C(H) groups, All C(H,H) groups
2. Others
 Fixed Sof: Cl1(0.5) Cl2(0.5) C36(0.5) H36A(0.5) H36B(0.5)
3.a Secondary CH2 refined with riding coordinates:
 C36(H36A,H36B)
3.b Aromatic/amide H refined with riding coordinates:
 C4(H4), C5(H5), C6(H6), C7(H7), C11(H11), C12(H12), C13(H13), C14(H14),
 C18(H18), C19(H19), C20(H20), C21(H21), C25(H25), C26(H26), C27(H27), C28(H28),
  C32(H32), C33(H33), C34(H34), C35(H35)
;
_shelx_shelxl_version_number 2014/7
_olex2_submission_special_instructions 'No special instructions were received'
_oxdiff_exptl_absorpt_empirical_details
;
Empirical correction (ABSPACK) includes:
- Absorption correction using spherical harmonics
- Frame scaling
;
_oxdiff_exptl_absorpt_empirical_full_max 1.437
_oxdiff_exptl_absorpt_empirical_full_min 0.850

loop_
_space_group_symop_operation_xyz
'x, y, z'
'-x, -y, -z'

loop_
_atom_site_label
_atom_site_type_symbol
_atom_site_fract_x
_atom_site_fract_y
_atom_site_fract_z
_atom_site_U_iso_or_equiv
_atom_site_adp_type
_atom_site_occupancy
_atom_site_site_symmetry_order
_atom_site_calc_flag
_atom_site_refinement_flags_posn
_atom_site_refinement_flags_occupancy
_atom_site_disorder_assembly
_atom_site_disorder_group
S1 S 0.34265(6) 0.52742(4) 0.07600(3) 0.03053(12) Uani 1 1 d . . . .
S2 S 0.49457(4) 0.96768(4) 0.31682(3) 0.02120(10) Uani 1 1 d . . . .
S3 S 0.79320(5) 0.77980(5) 0.53736(4) 0.02673(11) Uani 1 1 d . . . .
S4 S 0.20286(5) 0.54521(4) 0.52281(3) 0.02554(11) Uani 1 1 d . . . .
S5 S 0.53455(5) 0.33704(4) 0.16481(3) 0.02350(10) Uani 1 1 d . . . .
P1 P 0.30478(4) 0.58449(4) 0.28554(3) 0.01826(10) Uani 1 1 d . . . .
P2 P 0.49533(4) 0.70241(4) 0.28658(3) 0.01714(10) Uani 1 1 d . . . .
P3 P 0.52937(4) 0.77658(4) 0.43974(3) 0.01807(10) Uani 1 1 d . . . .
P4 P 0.49389(4) 0.60906(4) 0.46561(3) 0.01859(10) Uani 1 1 d . . . .
P5 P 0.39146(5) 0.46632(4) 0.33861(3) 0.01899(10) Uani 1 1 d . . . .
N1 N 0.22952(16) 0.37190(15) 0.13803(11) 0.0223(3) Uani 1 1 d . . . .
N2 N 0.31208(16) 0.79060(14) 0.21591(11) 0.0216(3) Uani 1 1 d . . . .
N3 N 0.78445(16) 0.83166(14) 0.39161(11) 0.0228(3) Uani 1 1 d . . . .
N4 N 0.37382(16) 0.73497(15) 0.61429(11) 0.0225(3) Uani 1 1 d . . . .
N5 N 0.65517(16) 0.52078(14) 0.30509(12) 0.0218(3) Uani 1 1 d . . . .
C1 C 0.28770(17) 0.48233(16) 0.16389(13) 0.0191(3) Uani 1 1 d . . . .
C2 C 0.22649(18) 0.31413(17) 0.04278(13) 0.0210(4) Uani 1 1 d . . . .
C3 C 0.28494(19) 0.38458(17) -0.00326(14) 0.0231(4) Uani 1 1 d . . . .
C4 C 0.2904(2) 0.33930(18) -0.09890(14) 0.0275(4) Uani 1 1 d . . . .
H4 H 0.3294 0.3874 -0.1285 0.033 Uiso 1 1 calc R . . .
C5 C 0.2367(2) 0.22172(19) -0.14845(14) 0.0261(4) Uani 1 1 d . . . .
H5 H 0.2398 0.1895 -0.2123 0.031 Uiso 1 1 calc R . . .
C6 C 0.1776(2) 0.15056(19) -0.10351(15) 0.0311(4) Uani 1 1 d . . . .
H6 H 0.1416 0.0713 -0.1382 0.037 Uiso 1 1 calc R . . .
C7 C 0.1711(2) 0.19467(19) -0.00886(15) 0.0306(4) Uani 1 1 d . . . .
H7 H 0.1309 0.1462 0.0201 0.037 Uiso 1 1 calc R . . .
C8 C 0.41829(18) 0.81794(16) 0.27107(13) 0.0190(3) Uani 1 1 d . . . .
C9 C 0.28299(19) 0.89160(17) 0.20641(13) 0.0217(4) Uani 1 1 d . . . .
C10 C 0.37193(18) 0.99755(17) 0.25625(13) 0.0213(4) Uani 1 1 d . . . .
C11 C 0.3558(2) 1.10603(18) 0.25294(15) 0.0255(4) Uani 1 1 d . . . .
H11 H 0.4152 1.1758 0.2858 0.031 Uiso 1 1 calc R . . .
C12 C 0.2485(2) 1.10586(19) 0.19903(16) 0.0304(4) Uani 1 1 d . . . .
H12 H 0.2354 1.1768 0.1957 0.036 Uiso 1 1 calc R . . .
C13 C 0.1589(2) 1.0008(2) 0.14925(17) 0.0315(5) Uani 1 1 d . . . .
H13 H 0.0879 1.0032 0.1132 0.038 Uiso 1 1 calc R . . .
C14 C 0.1745(2) 0.89361(19) 0.15282(15) 0.0276(4) Uani 1 1 d . . . .
H14 H 0.1141 0.8244 0.1203 0.033 Uiso 1 1 calc R . . .
C15 C 0.71063(18) 0.79544(16) 0.44569(13) 0.0195(3) Uani 1 1 d . . . .
C16 C 0.91846(19) 0.84801(17) 0.42017(14) 0.0232(4) Uani 1 1 d . . . .
C17 C 0.94207(19) 0.82473(17) 0.49899(15) 0.0249(4) Uani 1 1 d . . . .
C18 C 1.0702(2) 0.8373(2) 0.53636(17) 0.0333(5) Uani 1 1 d . . . .
H18 H 1.0845 0.8217 0.5888 0.040 Uiso 1 1 calc R . . .
C19 C 1.1751(2) 0.8737(2) 0.49285(18) 0.0354(5) Uani 1 1 d . . . .
H19 H 1.2616 0.8828 0.5163 0.042 Uiso 1 1 calc R . . .
C20 C 1.1531(2) 0.8968(2) 0.41456(17) 0.0347(5) Uani 1 1 d . . . .
H20 H 1.2254 0.9208 0.3864 0.042 Uiso 1 1 calc R . . .
C21 C 1.0257(2) 0.88487(19) 0.37722(15) 0.0304(4) Uani 1 1 d . . . .
H21 H 1.0122 0.9010 0.3250 0.037 Uiso 1 1 calc R . . .
C22 C 0.35406(18) 0.64122(17) 0.53851(13) 0.0198(3) Uani 1 1 d . . . .
C23 C 0.26557(19) 0.73744(17) 0.66678(14) 0.0218(4) Uani 1 1 d . . . .
C24 C 0.1600(2) 0.64056(18) 0.62802(14) 0.0237(4) Uani 1 1 d . . . .
C25 C 0.0455(2) 0.6306(2) 0.67416(15) 0.0284(4) Uani 1 1 d . . . .
H25 H -0.0238 0.5665 0.6482 0.034 Uiso 1 1 calc R . . .
C26 C 0.0385(2) 0.7191(2) 0.75953(16) 0.0302(4) Uani 1 1 d . . . .
H26 H -0.0370 0.7147 0.7915 0.036 Uiso 1 1 calc R . . .
C27 C 0.1428(2) 0.8148(2) 0.79849(15) 0.0309(4) Uani 1 1 d . . . .
H27 H 0.1358 0.8726 0.8565 0.037 Uiso 1 1 calc R . . .
C28 C 0.2559(2) 0.82603(19) 0.75340(15) 0.0275(4) Uani 1 1 d . . . .
H28 H 0.3243 0.8909 0.7799 0.033 Uiso 1 1 calc R . . .
C29 C 0.54261(18) 0.44846(16) 0.27522(13) 0.0198(3) Uani 1 1 d . . . .
C30 C 0.74579(19) 0.49295(17) 0.23730(14) 0.0231(4) Uani 1 1 d . . . .
C31 C 0.69717(19) 0.39545(18) 0.15527(14) 0.0236(4) Uani 1 1 d . . . .
C32 C 0.7748(2) 0.3602(2) 0.07983(15) 0.0287(4) Uani 1 1 d . . . .
H32 H 0.7431 0.2942 0.0262 0.034 Uiso 1 1 calc R . . .
C33 C 0.9001(2) 0.4266(2) 0.08761(16) 0.0314(5) Uani 1 1 d . . . .
H33 H 0.9528 0.4057 0.0379 0.038 Uiso 1 1 calc R . . .
C34 C 0.9491(2) 0.5245(2) 0.16873(17) 0.0317(5) Uani 1 1 d . . . .
H34 H 1.0336 0.5678 0.1720 0.038 Uiso 1 1 calc R . . .
C35 C 0.8736(2) 0.55794(19) 0.24451(16) 0.0281(4) Uani 1 1 d . . . .
H35 H 0.9071 0.6221 0.2988 0.034 Uiso 1 1 calc R . . .
Cl1 Cl 0.4649(5) 1.0835(6) -0.0413(3) 0.0930(17) Uani 0.5 1 d . P A -1
Cl2 Cl 0.4987(4) 0.9191(4) 0.0465(4) 0.0712(12) Uani 0.5 1 d . P A -1
C36 C 0.5714(6) 1.0101(9) -0.0053(5) 0.073(2) Uani 0.5 1 d . P A -1
H36A H 0.6134 0.9630 -0.0587 0.088 Uiso 0.5 1 calc R P A -1
H36B H 0.6407 1.0692 0.0375 0.088 Uiso 0.5 1 calc R P A -1

loop_
_atom_site_aniso_label
_atom_site_aniso_U_11
_atom_site_aniso_U_22
_atom_site_aniso_U_33
_atom_site_aniso_U_23
_atom_site_aniso_U_13
_atom_site_aniso_U_12
S1 0.0478(3) 0.0205(2) 0.0209(2) 0.00971(18) 0.0022(2) -0.0046(2)
S2 0.0205(2) 0.0181(2) 0.0259(2) 0.01049(17) -0.00154(16) 0.00146(16)
S3 0.0235(2) 0.0313(2) 0.0300(2) 0.0186(2) -0.00214(18) 0.00111(18)
S4 0.0219(2) 0.0245(2) 0.0267(2) 0.00808(18) 0.00300(17) -0.00073(17)
S5 0.0228(2) 0.0231(2) 0.0220(2) 0.00549(17) 0.00396(17) 0.00502(17)
P1 0.0163(2) 0.0191(2) 0.0207(2) 0.00915(17) 0.00115(16) 0.00318(16)
P2 0.0169(2) 0.0171(2) 0.0190(2) 0.00861(17) 0.00197(16) 0.00370(16)
P3 0.0181(2) 0.0174(2) 0.0188(2) 0.00720(17) 0.00242(16) 0.00296(16)
P4 0.0192(2) 0.0194(2) 0.0183(2) 0.00877(17) 0.00190(16) 0.00285(16)
P5 0.0201(2) 0.0184(2) 0.0195(2) 0.00873(17) 0.00227(16) 0.00290(16)
N1 0.0197(7) 0.0233(8) 0.0248(8) 0.0111(6) 0.0028(6) 0.0020(6)
N2 0.0213(8) 0.0196(7) 0.0263(8) 0.0106(6) 0.0020(6) 0.0054(6)
N3 0.0209(8) 0.0211(8) 0.0231(8) 0.0056(6) 0.0001(6) 0.0023(6)
N4 0.0221(8) 0.0255(8) 0.0217(8) 0.0110(6) 0.0039(6) 0.0050(6)
N5 0.0209(7) 0.0212(7) 0.0263(8) 0.0114(6) 0.0025(6) 0.0065(6)
C1 0.0166(8) 0.0202(8) 0.0213(9) 0.0093(7) 0.0010(6) 0.0029(6)
C2 0.0168(8) 0.0235(9) 0.0235(9) 0.0101(7) 0.0016(7) 0.0033(7)
C3 0.0245(9) 0.0207(9) 0.0248(9) 0.0103(7) 0.0010(7) 0.0027(7)
C4 0.0331(11) 0.0258(10) 0.0237(10) 0.0111(8) 0.0022(8) 0.0023(8)
C5 0.0254(10) 0.0280(10) 0.0228(9) 0.0076(8) 0.0007(7) 0.0052(8)
C6 0.0317(11) 0.0234(10) 0.0318(11) 0.0064(8) 0.0008(8) -0.0016(8)
C7 0.0331(11) 0.0235(10) 0.0312(11) 0.0102(8) 0.0027(8) -0.0047(8)
C8 0.0201(8) 0.0176(8) 0.0211(8) 0.0094(7) 0.0037(7) 0.0036(6)
C9 0.0210(9) 0.0200(9) 0.0261(9) 0.0107(7) 0.0026(7) 0.0052(7)
C10 0.0200(8) 0.0214(9) 0.0243(9) 0.0108(7) 0.0025(7) 0.0040(7)
C11 0.0248(9) 0.0217(9) 0.0323(10) 0.0133(8) 0.0024(8) 0.0037(7)
C12 0.0296(10) 0.0253(10) 0.0427(12) 0.0195(9) 0.0001(9) 0.0070(8)
C13 0.0247(10) 0.0326(11) 0.0436(12) 0.0214(10) -0.0040(9) 0.0064(8)
C14 0.0249(10) 0.0251(10) 0.0334(11) 0.0128(8) -0.0038(8) 0.0029(8)
C15 0.0189(8) 0.0182(8) 0.0216(9) 0.0083(7) 0.0002(7) 0.0021(6)
C16 0.0213(9) 0.0192(8) 0.0254(9) 0.0049(7) 0.0020(7) 0.0026(7)
C17 0.0209(9) 0.0203(9) 0.0334(10) 0.0108(8) 0.0007(8) 0.0030(7)
C18 0.0280(11) 0.0291(11) 0.0454(13) 0.0169(10) -0.0048(9) 0.0069(8)
C19 0.0199(9) 0.0267(10) 0.0543(14) 0.0095(10) -0.0030(9) 0.0057(8)
C20 0.0228(10) 0.0279(10) 0.0435(13) 0.0041(9) 0.0113(9) 0.0018(8)
C21 0.0289(10) 0.0282(10) 0.0283(10) 0.0058(8) 0.0073(8) 0.0017(8)
C22 0.0185(8) 0.0219(9) 0.0216(9) 0.0117(7) 0.0003(7) 0.0026(7)
C23 0.0205(9) 0.0250(9) 0.0264(9) 0.0154(8) 0.0047(7) 0.0078(7)
C24 0.0241(9) 0.0253(9) 0.0275(10) 0.0151(8) 0.0051(7) 0.0076(7)
C25 0.0222(9) 0.0326(10) 0.0360(11) 0.0195(9) 0.0058(8) 0.0049(8)
C26 0.0265(10) 0.0385(11) 0.0384(11) 0.0246(10) 0.0157(8) 0.0158(9)
C27 0.0381(12) 0.0290(10) 0.0306(11) 0.0138(9) 0.0129(9) 0.0141(9)
C28 0.0298(10) 0.0260(10) 0.0281(10) 0.0115(8) 0.0058(8) 0.0061(8)
C29 0.0223(9) 0.0176(8) 0.0227(9) 0.0100(7) 0.0027(7) 0.0067(7)
C30 0.0247(9) 0.0235(9) 0.0267(9) 0.0134(8) 0.0047(7) 0.0104(7)
C31 0.0234(9) 0.0246(9) 0.0282(10) 0.0142(8) 0.0050(7) 0.0092(7)
C32 0.0313(11) 0.0330(11) 0.0259(10) 0.0130(8) 0.0070(8) 0.0128(9)
C33 0.0287(10) 0.0408(12) 0.0356(11) 0.0223(10) 0.0141(9) 0.0167(9)
C34 0.0224(10) 0.0357(11) 0.0462(13) 0.0241(10) 0.0076(9) 0.0098(8)
C35 0.0241(10) 0.0263(10) 0.0370(11) 0.0147(9) 0.0021(8) 0.0069(8)
Cl1 0.095(3) 0.106(2) 0.0438(18) -0.0223(14) -0.0203(19) 0.054(2)
Cl2 0.070(2) 0.0688(17) 0.0505(14) -0.0012(11) 0.0195(14) 0.0071(16)
C36 0.038(3) 0.119(7) 0.062(4) 0.035(4) 0.008(3) 0.015(4)

loop_
_atom_type_symbol
_atom_type_description
_atom_type_scat_dispersion_real
_atom_type_scat_dispersion_imag
_atom_type_scat_source
C C 0.0181 0.0091 'International Tables Vol C Tables 4.2.6.8 and 6.1.1.4'
H H 0.0000 0.0000 'International Tables Vol C Tables 4.2.6.8 and 6.1.1.4'
Cl Cl 0.3639 0.7018 'International Tables Vol C Tables 4.2.6.8 and 6.1.1.4'
N N 0.0311 0.0180 'International Tables Vol C Tables 4.2.6.8 and 6.1.1.4'
P P 0.2955 0.4335 'International Tables Vol C Tables 4.2.6.8 and 6.1.1.4'
S S 0.3331 0.5567 'International Tables Vol C Tables 4.2.6.8 and 6.1.1.4'

loop_
_exptl_crystal_face_index_h
_exptl_crystal_face_index_k
_exptl_crystal_face_index_l
_exptl_crystal_face_perp_dist
0 1 0 0.0315
-1 0 0 0.0226
5 -5 -3 0.0383
1 1 5 0.0142
0 0 -1 0.0537
1 0 0 0.0298
0 -5 -1 0.0556
1 -4 5 0.0534

loop_
_geom_angle_atom_site_label_1
_geom_angle_atom_site_label_2
_geom_angle_atom_site_label_3
_geom_angle
C3 S1 C1 89.00(9)
C10 S2 C8 88.79(9)
C17 S3 C15 88.63(9)
C24 S4 C22 89.29(9)
C31 S5 C29 88.67(9)
P5 P1 P2 96.85(2)
C1 P1 P2 99.50(6)
C1 P1 P5 95.75(6)
P3 P2 P1 93.55(2)
C8 P2 P1 95.61(6)
C8 P2 P3 100.28(6)
P2 P3 P4 100.28(2)
C15 P3 P2 97.32(6)
C15 P3 P4 96.21(6)
P5 P4 P3 107.27(2)
C22 P4 P3 97.67(6)
C22 P4 P5 100.81(6)
P4 P5 P1 96.32(2)
C29 P5 P1 101.02(6)
C29 P5 P4 94.67(6)
C1 N1 C2 110.38(16)
C8 N2 C9 110.33(16)
C15 N3 C16 109.87(16)
C22 N4 C23 110.62(17)
C29 N5 C30 110.11(17)
S1 C1 P1 122.45(10)
N1 C1 S1 116.06(14)
N1 C1 P1 121.45(14)
N1 C2 C3 115.00(17)
N1 C2 C7 125.92(18)
C3 C2 C7 119.08(18)
C2 C3 S1 109.54(15)
C4 C3 S1 128.59(16)
C4 C3 C2 121.87(18)
C3 C4 H4 120.8
C5 C4 C3 118.33(19)
C5 C4 H4 120.8
C4 C5 H5 119.8
C4 C5 C6 120.42(19)
C6 C5 H5 119.8
C5 C6 H6 119.1
C7 C6 C5 121.7(2)
C7 C6 H6 119.1
C2 C7 H7 120.7
C6 C7 C2 118.58(19)
C6 C7 H7 120.7
S2 C8 P2 121.96(10)
N2 C8 S2 116.36(14)
N2 C8 P2 121.16(14)
N2 C9 C10 115.11(17)
N2 C9 C14 125.02(18)
C14 C9 C10 119.87(18)
C9 C10 S2 109.42(14)
C11 C10 S2 129.05(16)
C11 C10 C9 121.54(18)
C10 C11 H11 121.2
C12 C11 C10 117.64(19)
C12 C11 H11 121.2
C11 C12 H12 119.3
C11 C12 C13 121.31(19)
C13 C12 H12 119.3
C12 C13 H13 119.5
C14 C13 C12 121.07(19)
C14 C13 H13 119.5
C9 C14 H14 120.7
C13 C14 C9 118.56(19)
C13 C14 H14 120.7
S3 C15 P3 118.85(10)
N3 C15 S3 116.58(14)
N3 C15 P3 124.20(14)
N3 C16 C17 114.97(18)
C21 C16 N3 125.57(19)
C21 C16 C17 119.46(19)
C16 C17 S3 109.93(15)
C18 C17 S3 128.11(18)
C18 C17 C16 122.0(2)
C17 C18 H18 121.1
C19 C18 C17 117.8(2)
C19 C18 H18 121.1
C18 C19 H19 119.6
C18 C19 C20 120.9(2)
C20 C19 H19 119.6
C19 C20 H20 119.2
C19 C20 C21 121.6(2)
C21 C20 H20 119.2
C16 C21 H21 120.8
C20 C21 C16 118.3(2)
C20 C21 H21 120.8
S4 C22 P4 125.31(11)
N4 C22 S4 116.08(14)
N4 C22 P4 117.96(14)
N4 C23 C24 115.37(18)
N4 C23 C28 125.07(18)
C28 C23 C24 119.55(18)
C23 C24 S4 108.63(14)
C25 C24 S4 129.87(17)
C25 C24 C23 121.47(19)
C24 C25 H25 121.1
C26 C25 C24 117.9(2)
C26 C25 H25 121.1
C25 C26 H26 119.5
C25 C26 C27 120.94(19)
C27 C26 H26 119.5
C26 C27 H27 119.1
C28 C27 C26 121.7(2)
C28 C27 H27 119.1
C23 C28 H28 120.8
C27 C28 C23 118.4(2)
C27 C28 H28 120.8
S5 C29 P5 119.69(11)
N5 C29 S5 116.65(14)
N5 C29 P5 123.44(14)
N5 C30 C31 114.82(18)
N5 C30 C35 124.98(19)
C35 C30 C31 120.10(19)
C30 C31 S5 109.70(15)
C32 C31 S5 128.99(17)
C32 C31 C30 121.28(19)
C31 C32 H32 121.1
C33 C32 C31 117.9(2)
C33 C32 H32 121.1
C32 C33 H33 119.3
C32 C33 C34 121.3(2)
C34 C33 H33 119.3
C33 C34 H34 119.5
C35 C34 C33 120.9(2)
C35 C34 H34 119.5
C30 C35 H35 120.8
C34 C35 C30 118.5(2)
C34 C35 H35 120.8
Cl1 C36 H36A 108.4
Cl1 C36 H36B 108.4
Cl2 C36 Cl1 115.5(4)
Cl2 C36 H36A 108.4
Cl2 C36 H36B 108.4
H36A C36 H36B 107.5

loop_
_geom_bond_atom_site_label_1
_geom_bond_atom_site_label_2
_geom_bond_distance
S1 C1 1.7397(19)
S1 C3 1.729(2)
S2 C8 1.7493(18)
S2 C10 1.7396(19)
S3 C15 1.7538(19)
S3 C17 1.729(2)
S4 C22 1.7438(19)
S4 C24 1.733(2)
S5 C29 1.7453(19)
S5 C31 1.736(2)
P1 P2 2.2336(6)
P1 P5 2.2289(6)
P1 C1 1.8313(19)
P2 P3 2.2232(6)
P2 C8 1.8328(18)
P3 P4 2.2338(6)
P3 C15 1.8311(19)
P4 P5 2.2068(6)
P4 C22 1.8387(19)
P5 C29 1.8444(19)
N1 C1 1.301(2)
N1 C2 1.387(3)
N2 C8 1.301(2)
N2 C9 1.392(2)
N3 C15 1.297(3)
N3 C16 1.400(2)
N4 C22 1.291(3)
N4 C23 1.383(2)
N5 C29 1.298(3)
N5 C30 1.397(3)
C2 C3 1.399(3)
C2 C7 1.403(3)
C3 C4 1.393(3)
C4 H4 0.9300
C4 C5 1.375(3)
C5 H5 0.9300
C5 C6 1.394(3)
C6 H6 0.9300
C6 C7 1.380(3)
C7 H7 0.9300
C9 C10 1.406(3)
C9 C14 1.399(3)
C10 C11 1.399(3)
C11 H11 0.9300
C11 C12 1.383(3)
C12 H12 0.9300
C12 C13 1.402(3)
C13 H13 0.9300
C13 C14 1.383(3)
C14 H14 0.9300
C16 C17 1.401(3)
C16 C21 1.397(3)
C17 C18 1.395(3)
C18 H18 0.9300
C18 C19 1.382(4)
C19 H19 0.9300
C19 C20 1.389(4)
C20 H20 0.9300
C20 C21 1.390(3)
C21 H21 0.9300
C23 C24 1.410(3)
C23 C28 1.399(3)
C24 C25 1.395(3)
C25 H25 0.9300
C25 C26 1.380(3)
C26 H26 0.9300
C26 C27 1.394(3)
C27 H27 0.9300
C27 C28 1.377(3)
C28 H28 0.9300
C30 C31 1.403(3)
C30 C35 1.399(3)
C31 C32 1.398(3)
C32 H32 0.9300
C32 C33 1.384(3)
C33 H33 0.9300
C33 C34 1.398(3)
C34 H34 0.9300
C34 C35 1.388(3)
C35 H35 0.9300
Cl1 C36 1.745(10)
Cl2 C36 1.708(10)
C36 H36A 0.9700
C36 H36B 0.9700

loop_
_geom_torsion_atom_site_label_1
_geom_torsion_atom_site_label_2
_geom_torsion_atom_site_label_3
_geom_torsion_atom_site_label_4
_geom_torsion
S1 C3 C4 C5 -179.58(16)
S2 C10 C11 C12 -179.84(17)
S3 C17 C18 C19 179.35(17)
S4 C24 C25 C26 178.19(16)
S5 C31 C32 C33 175.91(16)
P1 P2 C8 S2 149.33(10)
P1 P2 C8 N2 -39.27(16)
P1 P5 C29 S5 -86.39(10)
P1 P5 C29 N5 88.01(16)
P2 P1 C1 S1 -33.28(12)
P2 P1 C1 N1 148.91(15)
P2 P3 C15 S3 -148.20(10)
P2 P3 C15 N3 39.11(17)
P3 P2 C8 S2 54.69(11)
P3 P2 C8 N2 -133.91(15)
P3 P4 C22 S4 129.88(11)
P3 P4 C22 N4 -59.72(15)
P4 P3 C15 S3 -46.95(11)
P4 P3 C15 N3 140.36(16)
P4 P5 C29 S5 176.23(9)
P4 P5 C29 N5 -9.37(16)
P5 P1 C1 S1 -131.23(10)
P5 P1 C1 N1 50.95(16)
P5 P4 C22 S4 20.56(12)
P5 P4 C22 N4 -169.04(14)
N1 C2 C3 S1 -0.9(2)
N1 C2 C3 C4 179.65(18)
N1 C2 C7 C6 -179.4(2)
N2 C9 C10 S2 -0.3(2)
N2 C9 C10 C11 179.59(18)
N2 C9 C14 C13 -179.4(2)
N3 C16 C17 S3 0.7(2)
N3 C16 C17 C18 -179.75(18)
N3 C16 C21 C20 179.98(19)
N4 C23 C24 S4 0.4(2)
N4 C23 C24 C25 178.94(18)
N4 C23 C28 C27 -178.43(19)
N5 C30 C31 S5 -0.7(2)
N5 C30 C31 C32 177.33(17)
N5 C30 C35 C34 -175.41(18)
C1 S1 C3 C2 0.97(15)
C1 S1 C3 C4 -179.6(2)
C1 N1 C2 C3 0.2(2)
C1 N1 C2 C7 -179.8(2)
C2 N1 C1 S1 0.6(2)
C2 N1 C1 P1 178.59(13)
C2 C3 C4 C5 -0.2(3)
C3 S1 C1 P1 -178.90(12)
C3 S1 C1 N1 -0.97(16)
C3 C2 C7 C6 0.6(3)
C3 C4 C5 C6 0.5(3)
C4 C5 C6 C7 -0.2(3)
C5 C6 C7 C2 -0.4(3)
C7 C2 C3 S1 179.13(16)
C7 C2 C3 C4 -0.4(3)
C8 S2 C10 C9 0.11(15)
C8 S2 C10 C11 -179.8(2)
C8 N2 C9 C10 0.4(2)
C8 N2 C9 C14 -179.25(19)
C9 N2 C8 S2 -0.3(2)
C9 N2 C8 P2 -172.13(13)
C9 C10 C11 C12 0.3(3)
C10 S2 C8 P2 171.88(12)
C10 S2 C8 N2 0.09(16)
C10 C9 C14 C13 1.0(3)
C10 C11 C12 C13 -0.1(3)
C11 C12 C13 C14 0.4(4)
C12 C13 C14 C9 -0.9(3)
C14 C9 C10 S2 179.34(16)
C14 C9 C10 C11 -0.8(3)
C15 S3 C17 C16 -0.04(15)
C15 S3 C17 C18 -179.6(2)
C15 N3 C16 C17 -1.2(2)
C15 N3 C16 C21 179.06(19)
C16 N3 C15 S3 1.1(2)
C16 N3 C15 P3 173.99(13)
C16 C17 C18 C19 -0.1(3)
C17 S3 C15 P3 -173.92(12)
C17 S3 C15 N3 -0.67(16)
C17 C16 C21 C20 0.2(3)
C17 C18 C19 C20 0.0(3)
C18 C19 C20 C21 0.3(3)
C19 C20 C21 C16 -0.4(3)
C21 C16 C17 S3 -179.53(15)
C21 C16 C17 C18 0.0(3)
C22 S4 C24 C23 -0.52(14)
C22 S4 C24 C25 -178.9(2)
C22 N4 C23 C24 0.0(2)
C22 N4 C23 C28 178.97(18)
C23 N4 C22 S4 -0.5(2)
C23 N4 C22 P4 -171.74(13)
C23 C24 C25 C26 0.0(3)
C24 S4 C22 P4 171.15(13)
C24 S4 C22 N4 0.59(16)
C24 C23 C28 C27 0.5(3)
C24 C25 C26 C27 -0.3(3)
C25 C26 C27 C28 0.8(3)
C26 C27 C28 C23 -0.8(3)
C28 C23 C24 S4 -178.61(15)
C28 C23 C24 C25 -0.1(3)
C29 S5 C31 C30 1.42(14)
C29 S5 C31 C32 -176.45(19)
C29 N5 C30 C31 -0.7(2)
C29 N5 C30 C35 175.65(18)
C30 N5 C29 S5 1.9(2)
C30 N5 C29 P5 -172.62(13)
C30 C31 C32 C33 -1.7(3)
C31 S5 C29 P5 172.75(12)
C31 S5 C29 N5 -2.02(15)
C31 C30 C35 C34 0.8(3)
C31 C32 C33 C34 1.2(3)
C32 C33 C34 C35 0.3(3)
C33 C34 C35 C30 -1.3(3)
C35 C30 C31 S5 -177.30(15)
C35 C30 C31 C32 0.8(3)

loop_
_exptl_oxdiff_crystal_face_indexfrac_h
_exptl_oxdiff_crystal_face_indexfrac_k
_exptl_oxdiff_crystal_face_indexfrac_l
_exptl_oxdiff_crystal_face_x
_exptl_oxdiff_crystal_face_y
_exptl_oxdiff_crystal_face_z
-0.0005 1.0002 -0.0031 0.1366 -0.0038 -0.0086
-0.9995 0.0001 0.0012 -0.0208 -0.0688 0.1348
4.9999 -5.0058 -2.9877 -0.6866 0.6261 -0.4858
0.9988 1.0069 4.9912 0.3369 -0.3742 -0.3850
0.0001 -0.0014 -0.9991 -0.0359 0.0878 0.0483
0.9995 -0.0001 -0.0012 0.0208 0.0688 -0.1348
0.0023 -5.0025 -0.9835 -0.7187 0.1066 0.0915
1.0010 -3.9942 5.0068 -0.3459 -0.3554 -0.3417
